data_2208266
loop_
_publ_author_name
'Graham Smith'
'Urs D. Wermuth'
'David J. Young'
'Jonathan M. White'

_publ_section_title
;
 The second orthorhombic polymorph of zwitterionic metanilic acid at
 130 K
;
_journal_coeditor_code BT6811
_journal_issue 3
_journal_name_full 'Acta Crystallographica Section E'
_journal_page_first o948
_journal_page_last o950
_journal_paper_doi 10.1107/S1600536806003953
_journal_volume 62
_journal_year 2006
_chemical_formula_iupac 'C6 H7 N O3 S'
_chemical_formula_moiety 'C6 H7 N O3 S'
_chemical_formula_sum 'C6 H7 N O3 S'
_chemical_formula_weight 173.20
_chemical_name_common 'metanilic acid: polymorph 2'
_chemical_name_systematic
;
3-ammoniobenzenesulfonate
;
_space_group_IT_number 29
_symmetry_cell_setting orthorhombic
_symmetry_space_group_name_Hall 'P 2c -2ac'
_symmetry_space_group_name_H-M 'P c a 21'
_atom_sites_solution_hydrogens geom
_atom_sites_solution_primary direct
_atom_sites_solution_secondary difmap
_audit_creation_method 'SHELXL97 (Sheldrick, 1997)'
_cell_angle_alpha 90.00
_cell_angle_beta 90.00
_cell_angle_gamma 90.00
_cell_formula_units_Z 8
_cell_length_a 15.9489(15)
_cell_length_b 7.4448(7)
_cell_length_c 11.1716(11)
_cell_measurement_reflns_used 2303
_cell_measurement_temperature 130(2)
_cell_measurement_theta_max 27.32
_cell_measurement_theta_min 3.02
_cell_volume 1326.5(2)
_computing_cell_refinement SMART
_computing_data_collection 'SMART (Bruker, 2000)'
_computing_data_reduction 'SAINT (Bruker, 1999)'
_computing_molecular_graphics 'PLATON (Spek, 2003)'
_computing_publication_material PLATON
_computing_structure_refinement SHELXTL
_computing_structure_solution 'SHELXTL (Bruker, 1997)'
_diffrn_ambient_temperature 130(2)
_diffrn_measured_fraction_theta_full 0.994
_diffrn_measured_fraction_theta_max 0.994
_diffrn_measurement_device_type 'Bruker CCD area-detector'
_diffrn_measurement_method '\f and \w'
_diffrn_radiation_monochromator 'graphite '
_diffrn_radiation_source 'sealed tube'
_diffrn_radiation_type 'Mo K\a '
_diffrn_radiation_wavelength 0.71073
_diffrn_reflns_av_R_equivalents 0.0426
_diffrn_reflns_av_sigmaI/netI 0.0644
_diffrn_reflns_limit_h_max 17
_diffrn_reflns_limit_h_min -20
_diffrn_reflns_limit_k_max 9
_diffrn_reflns_limit_k_min -9
_diffrn_reflns_limit_l_max 14
_diffrn_reflns_limit_l_min -14
_diffrn_reflns_number 7877
_diffrn_reflns_theta_full 27.49
_diffrn_reflns_theta_max 27.49
_diffrn_reflns_theta_min 2.55
_diffrn_standards_decay_% 0.0
_exptl_absorpt_coefficient_mu 0.436
_exptl_absorpt_correction_T_max 0.96
_exptl_absorpt_correction_T_min 0.83
_exptl_absorpt_correction_type multi-scan
_exptl_absorpt_process_details '(SADABS; Bruker, 1999)'
_exptl_crystal_colour 'pale brown'
_exptl_crystal_density_diffrn 1.734
_exptl_crystal_density_method 'not measured'
_exptl_crystal_description plate
_exptl_crystal_F_000 720
_exptl_crystal_size_max 0.45
_exptl_crystal_size_mid 0.35
_exptl_crystal_size_min 0.10
_refine_diff_density_max 0.462
_refine_diff_density_min -0.370
_refine_ls_abs_structure_details 'Flack (1985), with 200 Friedel pairs'
_refine_ls_abs_structure_Flack -0.03(6)
_refine_ls_extinction_method none
_refine_ls_goodness_of_fit_ref 0.935
_refine_ls_hydrogen_treatment mixed
_refine_ls_matrix_type full
_refine_ls_number_parameters 223
_refine_ls_number_reflns 2995
_refine_ls_number_restraints 1
_refine_ls_restrained_S_all 0.935
_refine_ls_R_factor_all 0.0426
_refine_ls_R_factor_gt 0.0406
_refine_ls_shift/su_max 0.000
_refine_ls_shift/su_mean 0.000
_refine_ls_structure_factor_coef Fsqd
_refine_ls_weighting_details 'calc w = 1/[\s^2^(Fo^2^)+(0.0222P)^2^] where P=(Fo^2^+2Fc^2^)/3'
_refine_ls_weighting_scheme calc
_refine_ls_wR_factor_gt 0.0646
_refine_ls_wR_factor_ref 0.0657
_reflns_number_gt 2682
_reflns_number_total 2995
_reflns_threshold_expression I>2\s(I)
_cod_data_source_file bt6811.cif
_cod_data_source_block I
_cod_database_code 2208266
_cod_database_fobs_code 2208266

loop_
_symmetry_equiv_pos_as_xyz
'x, y, z'
'-x, -y, z+1/2'
'-x+1/2, y, z+1/2'
'x+1/2, -y, z'

loop_
_atom_site_aniso_label
_atom_site_aniso_U_11
_atom_site_aniso_U_22
_atom_site_aniso_U_33
_atom_site_aniso_U_12
_atom_site_aniso_U_13
_atom_site_aniso_U_23
S1A 0.0126(3) 0.0134(3) 0.0133(3) -0.0008(3) -0.0002(3) 0.0001(3)
O11A 0.0174(10) 0.0179(10) 0.0158(9) 0.0008(8) -0.0008(9) -0.0006(8)
O12A 0.0150(11) 0.0219(10) 0.0179(10) -0.0033(9) -0.0012(8) 0.0003(8)
O13A 0.0200(11) 0.0162(10) 0.0174(10) 0.0030(8) -0.0007(9) -0.0005(8)
N3A 0.0118(13) 0.0163(14) 0.0149(14) -0.0012(10) 0.0019(10) 0.0026(10)
C1A 0.0152(15) 0.0095(12) 0.0124(12) -0.0003(10) -0.0019(11) 0.0018(10)
C2A 0.0135(14) 0.0121(13) 0.0124(13) 0.0015(11) 0.0017(11) 0.0026(10)
C3A 0.0092(14) 0.0112(13) 0.0160(14) 0.0002(10) 0.0005(11) 0.0058(10)
C4A 0.0226(16) 0.0128(13) 0.0111(13) -0.0026(12) -0.0012(12) 0.0011(11)
C5A 0.0195(16) 0.0172(14) 0.0162(15) 0.0009(12) 0.0033(12) -0.0014(12)
C6A 0.0112(14) 0.0159(14) 0.0202(14) 0.0009(11) 0.0032(12) 0.0018(12)
S1B 0.0112(3) 0.0136(3) 0.0153(3) 0.0009(3) 0.0001(3) -0.0004(3)
O11B 0.0137(10) 0.0132(10) 0.0191(10) -0.0001(8) 0.0013(8) 0.0000(8)
O12B 0.0171(11) 0.0259(10) 0.0192(10) 0.0073(9) -0.0032(8) -0.0018(9)
O13B 0.0145(10) 0.0163(10) 0.0296(11) -0.0015(8) 0.0042(8) -0.0021(8)
N3B 0.0118(13) 0.0157(13) 0.0133(14) -0.0001(10) 0.0011(10) -0.0013(10)
C1B 0.0104(13) 0.0088(12) 0.0205(16) -0.0003(10) 0.0029(12) 0.0042(11)
C2B 0.0143(14) 0.0128(14) 0.0114(13) 0.0021(11) 0.0002(11) 0.0000(10)
C3B 0.0158(15) 0.0094(12) 0.0148(13) -0.0016(11) -0.0034(12) 0.0048(11)
C4B 0.0100(14) 0.0123(13) 0.0216(14) -0.0001(11) 0.0039(12) 0.0030(11)
C5B 0.0183(16) 0.0141(14) 0.0145(14) -0.0010(11) 0.0038(12) -0.0012(11)
C6B 0.0158(14) 0.0142(14) 0.0142(14) 0.0008(11) -0.0024(12) -0.0001(11)

loop_
_atom_site_label
_atom_site_fract_x
_atom_site_fract_y
_atom_site_fract_z
_atom_site_U_iso_or_equiv
_atom_site_thermal_displace_type
_atom_site_calc_flag
_atom_site_refinement_flags
_atom_site_occupancy
_atom_site_type_symbol
S1A 0.06856(4) 0.49342(9) 0.30533(6) 0.0131(2) Uani . . 1.000 S
O11A 0.11737(11) 0.3660(2) 0.23523(16) 0.0170(6) Uani . . 1.000 O
O12A -0.00921(12) 0.4209(2) 0.35139(15) 0.0183(6) Uani . . 1.000 O
O13A 0.05735(11) 0.6632(2) 0.23876(16) 0.0179(6) Uani . . 1.000 O
N3A 0.35620(15) 0.5807(3) 0.5134(2) 0.0143(8) Uani . . 1.000 N
C1A 0.13063(16) 0.5550(3) 0.4314(2) 0.0124(8) Uani . . 1.000 C
C2A 0.21772(16) 0.5355(3) 0.4252(2) 0.0127(8) Uani . . 1.000 C
C3A 0.26470(16) 0.5953(3) 0.5209(2) 0.0121(8) Uani . . 1.000 C
C4A 0.22825(18) 0.6709(3) 0.6208(2) 0.0155(8) Uani . . 1.000 C
C5A 0.14111(17) 0.6864(3) 0.6267(2) 0.0176(9) Uani . . 1.000 C
C6A 0.09297(17) 0.6293(4) 0.5320(2) 0.0158(8) Uani . . 1.000 C
S1B 0.35408(4) 0.05545(8) 0.47984(6) 0.0134(2) Uani . . 1.000 S
O11B 0.36762(11) -0.0806(2) 0.38737(16) 0.0153(6) Uani . . 1.000 O
O12B 0.38387(12) -0.0040(3) 0.59634(17) 0.0207(6) Uani . . 1.000 O
O13B 0.38739(11) 0.2289(2) 0.44295(17) 0.0201(6) Uani . . 1.000 O
N3B 0.04742(15) 0.0212(3) 0.3245(2) 0.0136(8) Uani . . 1.000 N
C1B 0.24425(17) 0.0824(3) 0.4967(2) 0.0132(8) Uani . . 1.000 C
C2B 0.18994(16) 0.0342(3) 0.4056(2) 0.0128(8) Uani . . 1.000 C
C3B 0.10451(17) 0.0633(3) 0.4233(2) 0.0133(8) Uani . . 1.000 C
C4B 0.07390(17) 0.1356(3) 0.5281(2) 0.0146(8) Uani . . 1.000 C
C5B 0.12942(16) 0.1820(3) 0.6195(3) 0.0156(8) Uani . . 1.000 C
C6B 0.21474(16) 0.1568(3) 0.6034(2) 0.0147(8) Uani . . 1.000 C
H2A 0.24370 0.48280 0.35720 0.0150 Uiso calc R 1.000 H
H4A 0.26210 0.71210 0.68510 0.0190 Uiso calc R 1.000 H
H5A 0.11520 0.73620 0.69570 0.0210 Uiso calc R 1.000 H
H6A 0.03370 0.64070 0.53540 0.0190 Uiso calc R 1.000 H
H31A 0.387(2) 0.610(4) 0.587(3) 0.031(10) Uiso . . 1.000 H
H32A 0.3718(18) 0.471(4) 0.494(3) 0.036(9) Uiso . . 1.000 H
H33A 0.3757(17) 0.647(4) 0.461(3) 0.026(9) Uiso . . 1.000 H
H2B 0.21020 -0.01710 0.33340 0.0150 Uiso calc R 1.000 H
H4B 0.01540 0.15380 0.53800 0.0180 Uiso calc R 1.000 H
H5B 0.10880 0.23060 0.69240 0.0190 Uiso calc R 1.000 H
H6B 0.25300 0.19010 0.66470 0.0180 Uiso calc R 1.000 H
H31B -0.002(2) 0.053(4) 0.344(3) 0.033(10) Uiso . . 1.000 H
H32B 0.0598(17) 0.070(4) 0.255(3) 0.026(8) Uiso . . 1.000 H
H33B 0.0521(17) -0.100(4) 0.297(3) 0.028(8) Uiso . . 1.000 H

loop_
_atom_type_symbol
_atom_type_description
_atom_type_scat_dispersion_real
_atom_type_scat_dispersion_imag
_atom_type_scat_source
C C 0.0033 0.0016 'International Tables Vol C Tables 4.2.6.8 and 6.1.1.4'
H H 0.0000 0.0000 'International Tables Vol C Tables 4.2.6.8 and 6.1.1.4'
N N 0.0061 0.0033 'International Tables Vol C Tables 4.2.6.8 and 6.1.1.4'
O O 0.0106 0.0060 'International Tables Vol C Tables 4.2.6.8 and 6.1.1.4'
S S 0.1246 0.1234 'International Tables Vol C Tables 4.2.6.8 and 6.1.1.4'

loop_
_geom_angle_atom_site_label_1
_geom_angle_atom_site_label_2
_geom_angle_atom_site_label_3
_geom_angle
_geom_angle_publ_flag
O11A S1A O12A 113.98(10) no
O11A S1A O13A 110.57(10) no
O11A S1A C1A 107.21(11) no
O12A S1A O13A 113.23(10) no
O12A S1A C1A 106.93(11) no
O13A S1A C1A 104.18(10) no
O13B S1B C1B 106.87(11) no
O11B S1B C1B 107.41(11) no
O11B S1B O12B 111.90(11) no
O11B S1B O13B 111.12(11) no
O12B S1B O13B 113.83(12) no
O12B S1B C1B 105.19(11) no
H31A N3A H33A 106(3) no
H32A N3A H33A 106(3) no
C3A N3A H31A 115.7(19) no
C3A N3A H32A 111.4(19) no
C3A N3A H33A 111.8(19) no
H31A N3A H32A 106(3) no
H31B N3B H33B 115(3) no
C3B N3B H31B 109(2) no
H32B N3B H33B 95(3) no
H31B N3B H32B 109(3) no
C3B N3B H32B 115.9(19) no
C3B N3B H33B 113.3(18) no
C2A C1A C6A 120.7(2) no
S1A C1A C6A 120.1(2) no
S1A C1A C2A 119.09(17) no
C1A C2A C3A 117.9(2) no
N3A C3A C2A 118.2(2) no
N3A C3A C4A 119.8(2) no
C2A C3A C4A 122.0(2) no
C3A C4A C5A 119.5(2) no
C4A C5A C6A 119.6(2) no
C1A C6A C5A 120.3(2) no
C3A C2A H2A 121.00 no
C1A C2A H2A 121.00 no
C3A C4A H4A 120.00 no
C5A C4A H4A 120.00 no
C4A C5A H5A 120.00 no
C6A C5A H5A 120.00 no
C5A C6A H6A 120.00 no
C1A C6A H6A 120.00 no
C2B C1B C6B 121.3(2) no
S1B C1B C6B 117.94(19) no
S1B C1B C2B 120.72(18) no
C1B C2B C3B 117.9(2) no
N3B C3B C4B 120.2(2) no
N3B C3B C2B 117.9(2) no
C2B C3B C4B 121.8(2) no
C3B C4B C5B 119.6(3) no
C4B C5B C6B 119.7(3) no
C1B C6B C5B 119.7(2) no
C1B C2B H2B 121.00 no
C3B C2B H2B 121.00 no
C3B C4B H4B 120.00 no
C5B C4B H4B 120.00 no
C4B C5B H5B 120.00 no
C6B C5B H5B 120.00 no
C1B C6B H6B 120.00 no
C5B C6B H6B 120.00 no

loop_
_geom_bond_atom_site_label_1
_geom_bond_atom_site_label_2
_geom_bond_distance
_geom_bond_publ_flag
S1A O11A 1.4557(18) no
S1A O12A 1.4473(19) no
S1A O13A 1.4774(17) no
S1A C1A 1.782(2) no
S1B O12B 1.455(2) no
S1B O13B 1.4559(17) no
S1B C1B 1.773(3) no
S1B O11B 1.4628(18) no
N3A C3A 1.466(3) no
N3A H33A 0.83(3) no
N3A H32A 0.88(3) no
N3A H31A 0.98(3) no
N3B C3B 1.465(3) no
N3B H32B 0.88(3) no
N3B H31B 0.85(3) no
N3B H33B 0.96(3) no
C1A C2A 1.398(4) no
C1A C6A 1.389(3) no
C2A C3A 1.379(3) no
C3A C4A 1.379(3) no
C4A C5A 1.396(4) no
C5A C6A 1.375(3) no
C2A H2A 0.9500 no
C4A H4A 0.9500 no
C5A H5A 0.9500 no
C6A H6A 0.9500 no
C1B C6B 1.396(3) no
C1B C2B 1.384(3) no
C2B C3B 1.394(4) no
C3B C4B 1.378(3) no
C4B C5B 1.395(4) no
C5B C6B 1.385(4) no
C2B H2B 0.9500 no
C4B H4B 0.9500 no
C5B H5B 0.9500 no
C6B H6B 0.9500 no

loop_
_geom_hbond_atom_site_label_D
_geom_hbond_atom_site_label_H
_geom_hbond_atom_site_label_A
_geom_hbond_site_symmetry_A
_geom_hbond_distance_DH
_geom_hbond_distance_HA
_geom_hbond_distance_DA
_geom_hbond_angle_DHA
_geom_hbond_publ_flag
N3A H31A O11A 3_555 0.98(3) 2.46(3) 2.979(3) 113(2) yes
N3A H31A O13A 3_555 0.98(3) 1.95(3) 2.935(3) 177(3) yes
N3A H32A O13B . 0.88(3) 1.91(3) 2.780(3) 171(3) yes
N3A H33A O11B 1_565 0.83(3) 2.19(3) 2.894(3) 143(3) yes
N3A H33A O12A 4_565 0.83(3) 2.26(3) 2.808(3) 124(2) yes
N3B H31B O11B 4_455 0.85(3) 2.15(3) 2.985(3) 169(3) yes
N3B H32B O11A . 0.88(3) 2.40(3) 2.971(3) 123(2) yes
N3B H32B O12B 3_554 0.88(3) 2.06(3) 2.781(3) 138(2) yes
N3B H33B O13A 1_545 0.96(3) 1.88(3) 2.837(3) 178(3) yes
C2A H2A O11A . 0.95 2.58 2.942(3) 103 no
C4B H4B O12B 4_455 0.95 2.46 3.275(3) 143 no
C5A H5A O11B 3_565 0.95 2.55 3.392(3) 147 no
C6B H6B O11A 3_555 0.95 2.57 3.430(3) 150 no

loop_
_geom_torsion_atom_site_label_1
_geom_torsion_atom_site_label_2
_geom_torsion_atom_site_label_3
_geom_torsion_atom_site_label_4
_geom_torsion
_geom_torsion_publ_flag
O11A S1A C1A C2A 22.8(2) yes
O12A S1A C1A C2A 145.46(18) yes
O13A S1A C1A C2A -94.40(19) yes
O11A S1A C1A C6A -160.2(2) yes
O12A S1A C1A C6A -37.6(2) yes
O13A S1A C1A C6A 82.6(2) yes
O12B S1B C1B C2B -141.6(2) yes
O13B S1B C1B C2B 97.1(2) yes
O11B S1B C1B C6B 159.05(17) yes
O12B S1B C1B C6B 39.7(2) yes
O13B S1B C1B C6B -81.6(2) yes
O11B S1B C1B C2B -22.2(2) yes
C2A C1A C6A C5A 0.6(4) no
S1A C1A C2A C3A 175.76(17) no
S1A C1A C6A C5A -176.3(2) no
C6A C1A C2A C3A -1.2(3) no
C1A C2A C3A N3A -178.0(2) no
C1A C2A C3A C4A 0.5(3) no
C2A C3A C4A C5A 0.7(3) no
N3A C3A C4A C5A 179.2(2) no
C3A C4A C5A C6A -1.2(3) no
C4A C5A C6A C1A 0.6(4) no
S1B C1B C2B C3B -178.31(17) no
S1B C1B C6B C5B 179.26(18) no
C2B C1B C6B C5B 0.5(3) no
C6B C1B C2B C3B 0.4(3) no
C1B C2B C3B C4B -0.8(3) no
C1B C2B C3B N3B 176.8(2) no
N3B C3B C4B C5B -177.3(2) no
C2B C3B C4B C5B 0.2(4) no
C3B C4B C5B C6B 0.7(3) no
C4B C5B C6B C1B -1.1(3) no

loop_
_cod_related_entry_id
_cod_related_entry_database
_cod_related_entry_code
1 ChemSpider 8161
